data_1568667
loop_
_publ_author_name
'Iqbal, Saqib A.'
'Uzelac, Marina'
'Nawaz, Ismat'
'Wang, Zhongxing'
'Jones, T. Harri'
'Yuan, Kang'
'Millet, Clement R. P.'
'Nichol, Gary S.'
'Chotana, Ghayoor Abbas'
'Ingleson, Michael J.'

_publ_section_title
;
 Amides as modifiable directing groups in electrophilic borylation.
;
_journal_issue 14
_journal_name_full 'Chemical science'
_journal_page_first 3865
_journal_page_last 3872
_journal_paper_doi 10.1039/d2sc06483a
_journal_volume 14
_journal_year 2023
_chemical_formula_moiety 'C32 H52 B2 N2 O4'
_chemical_formula_sum 'C32 H52 B2 N2 O4'
_chemical_formula_weight 550.429
_space_group_crystal_system triclinic
_space_group_IT_number 2
_space_group_name_Hall '-P 1'
_space_group_name_H-M_alt 'P -1'
_symmetry_Int_Tables_number 2
_atom_sites_solution_primary direct
_audit_creation_date 2022-11-03
_audit_creation_method
;
Olex2 1.5-beta
(compiled 2022.04.07 svn.rca3783a0 for OlexSys, GUI svn.r6498)
;
_audit_update_record
;
2022-11-22 deposited with the CCDC.	2023-03-15 downloaded from the CCDC.
;
_cell_angle_alpha 81.790(3)
_cell_angle_beta 67.850(4)
_cell_angle_gamma 63.025(4)
_cell_formula_units_Z 1
_cell_length_a 9.6072(4)
_cell_length_b 10.0198(4)
_cell_length_c 10.2726(4)
_cell_measurement_reflns_used 7228
_cell_measurement_temperature 120.00(10)
_cell_measurement_theta_max 29.6120
_cell_measurement_theta_min 4.0790
_cell_volume 815.76(7)
_computing_cell_refinement 'CrysAlisPro 1.171.41.123a (Rigaku OD, 2022)'
_computing_data_collection 'CrysAlisPro 1.171.41.123a (Rigaku OD, 2022)'
_computing_data_reduction 'CrysAlisPro 1.171.41.123a (Rigaku OD, 2022)'
_computing_molecular_graphics 'Olex2 1.5-beta (Dolomanov et al., 2009)'
_computing_publication_material 'Olex2 1.5-beta (Dolomanov et al., 2009)'
_computing_structure_refinement 'olex2.refine 1.5-beta (Bourhis et al., 2015)'
_computing_structure_solution 'SHELXS  (Sheldrick, 2008)'
_diffrn_ambient_environment N~2~
_diffrn_ambient_temperature 120.00(10)
_diffrn_detector 'CCD plate'
_diffrn_detector_area_resol_mean 5.1574
_diffrn_detector_type Atlas
_diffrn_measured_fraction_theta_full 0.9949
_diffrn_measured_fraction_theta_max 0.9382
_diffrn_measurement_details
;
List of Runs (angles in degrees, time in seconds):

  # Type    Start    End  Width  t~exp~   \w     \q     \k     \f   Frames
#--------------------------------------------------------------------------
  1  \w     23.00  87.00   1.00   15.00    --   10.76-157.00 -27.00   64
  2  \w      1.00  62.00   1.00   15.00    --   10.76-119.00 128.00   61
  3  \w    -36.00  61.00   1.00   15.00    --   -9.20  57.00 -30.00   97
  4  \w    -42.00  22.00   1.00   15.00    --   -9.20 -77.00  30.00   64
  5  \w    -79.00  17.00   1.00   15.00    --   -9.20 -57.00-180.00   96
  6  \w    -15.00  51.00   1.00   15.00    --   10.76 -99.00  60.00   66
  7  \w    -82.00  13.00   1.00   15.00    --   -9.20 -38.00 -90.00   95
  8  \w    -82.00  13.00   1.00   15.00    --   -9.20 -38.00   0.00   95
  9  \w    -41.00  21.00   1.00   15.00    --   -9.20  77.00 120.00   62
 10  \w    -15.00  31.00   1.00   15.00    --   -9.20 -99.00  60.00   46
 11  \w    -42.00  42.00   1.00   15.00    --   10.76 -77.00-150.00   84
 12  \w    -42.00 -17.00   1.00   15.00    --   -9.20 -77.00  60.00   25
 13  \w    -15.00  51.00   1.00   15.00    --   10.76 -99.00   0.00   66
;
_diffrn_measurement_device 'four-circle diffractometer'
_diffrn_measurement_device_type 'Rigaku Oxford Diffraction SuperNova'
_diffrn_measurement_method '\w scans'
_diffrn_orient_matrix_type 'CrysAlisPro convention (1999,Acta A55,543-557)'
_diffrn_orient_matrix_UB_11 0.0333972000
_diffrn_orient_matrix_UB_12 0.0104306000
_diffrn_orient_matrix_UB_13 -0.0730228000
_diffrn_orient_matrix_UB_21 0.0553664000
_diffrn_orient_matrix_UB_22 0.0212292000
_diffrn_orient_matrix_UB_23 0.0120206000
_diffrn_orient_matrix_UB_31 0.0605425000
_diffrn_orient_matrix_UB_32 -0.0758765000
_diffrn_orient_matrix_UB_33 -0.0093463000
_diffrn_radiation_monochromator mirror
_diffrn_radiation_probe x-ray
_diffrn_radiation_type 'Mo K\a'
_diffrn_radiation_wavelength 0.71073
_diffrn_reflns_av_R_equivalents 0.0415
_diffrn_reflns_av_unetI/netI 0.0383
_diffrn_reflns_Laue_measured_fraction_full 0.9949
_diffrn_reflns_Laue_measured_fraction_max 0.9382
_diffrn_reflns_limit_h_max 13
_diffrn_reflns_limit_h_min -13
_diffrn_reflns_limit_k_max 13
_diffrn_reflns_limit_k_min -12
_diffrn_reflns_limit_l_max 14
_diffrn_reflns_limit_l_min -13
_diffrn_reflns_number 21826
_diffrn_reflns_point_group_measured_fraction_full 0.9949
_diffrn_reflns_point_group_measured_fraction_max 0.9382
_diffrn_reflns_theta_full 25.2417
_diffrn_reflns_theta_max 29.12
_diffrn_reflns_theta_min 3.84
_diffrn_source 'micro-focus sealed X-ray tube'
_diffrn_source_current 0.8
_diffrn_source_type 'SuperNova (Mo) X-ray Source'
_diffrn_source_voltage 50.0
_exptl_absorpt_coefficient_mu 0.071
_exptl_absorpt_correction_T_max 1.00000
_exptl_absorpt_correction_T_min 0.91839
_exptl_absorpt_correction_type multi-scan
_exptl_absorpt_process_details
;
CrysAlisPro 1.171.41.123a (Rigaku Oxford Diffraction, 2022)
Empirical absorption correction using spherical harmonics,
implemented in SCALE3 ABSPACK scaling algorithm.
;
_exptl_crystal_colour colourless
_exptl_crystal_colour_primary colourless
_exptl_crystal_density_diffrn 1.120
_exptl_crystal_description plate
_exptl_crystal_F_000 300.172
_exptl_crystal_recrystallization_method
'The material was recrystallised from a mixture of dichloromethane and hexane  by solvent layering'
_exptl_crystal_size_max 0.269
_exptl_crystal_size_mid 0.101
_exptl_crystal_size_min 0.048
_refine_diff_density_max 0.2391
_refine_diff_density_min -0.2303
_refine_diff_density_rms 0.0596
_refine_ls_d_res_high 0.7302
_refine_ls_d_res_low 5.3075
_refine_ls_goodness_of_fit_ref 1.0975
_refine_ls_hydrogen_treatment refall
_refine_ls_matrix_type full
_refine_ls_number_constraints 0
_refine_ls_number_parameters 415
_refine_ls_number_reflns 4116
_refine_ls_number_restraints 0
_refine_ls_restrained_S_all 1.0975
_refine_ls_R_factor_all 0.0514
_refine_ls_R_factor_gt 0.0340
_refine_ls_shift/su_max -0.0004
_refine_ls_shift/su_mean 0.0000
_refine_ls_structure_factor_coef Fsqd
_refine_ls_weighting_details 'w=1/[\s^2^(Fo^2^)+(0.0104P)^2^+0.0602P] where P=(Fo^2^+2Fc^2^)/3'
_refine_ls_weighting_scheme calc
_refine_ls_wR_factor_gt 0.0494
_refine_ls_wR_factor_ref 0.0538
_reflns_Friedel_coverage 0.0
_reflns_limit_h_max 13
_reflns_limit_h_min -11
_reflns_limit_k_max 13
_reflns_limit_k_min -12
_reflns_limit_l_max 14
_reflns_limit_l_min 0
_reflns_number_gt 3302
_reflns_number_total 4116
_reflns_threshold_expression I>=2u(I)
_cod_data_source_file d2sc06483a2.cif
_cod_data_source_block MI22009
_cod_depositor_comments 'Adding full bibliography for 1568667--1568672.cif.'
_cod_database_code 1568667
_chemical_oxdiff_formula C32H52B2N2O
_chemical_oxdiff_usercomment '@ 120 K mji-in-63-r'
_olex2_refinement_description
;
;
_olex2_diffrn_ambient_temperature_device 'Oxford Cryosystems Cryostream 700+'
_olex2_exptl_crystal_mounting_method 'The crystal was mounted on a MITIGEN holder in Paratone oil.'
_olex2_submission_original_sample_id 'mji-in-63-r '
_olex2_submission_special_instructions 'No special instructions were received'
_oxdiff_exptl_absorpt_empirical_details
;
Empirical correction (ABSPACK) includes:
- Absorption correction using spherical harmonics
- Frame scaling
;
_oxdiff_exptl_absorpt_empirical_full_max 1.366
_oxdiff_exptl_absorpt_empirical_full_min 0.850

loop_
_space_group_symop_id
_space_group_symop_operation_xyz
1 x,y,z
2 -x,-y,-z

loop_
_atom_site_label
_atom_site_type_symbol
_atom_site_fract_x
_atom_site_fract_y
_atom_site_fract_z
_atom_site_U_iso_or_equiv
_atom_site_adp_type
_atom_site_occupancy
_atom_site_refinement_flags_posn
O1 O 0.88095(6) 0.72937(6) 0.24442(6) 0.01839(14) Uani 1.000000 .
O2 O 1.06426(6) 0.48189(6) 0.20202(6) 0.01971(15) Uani 1.000000 .
N1 N 0.53649(9) 0.79079(7) 0.39604(8) 0.01619(16) Uani 1.000000 .
H1 H 0.6349(12) 0.8156(10) 0.3631(11) 0.035(3) Uani 1.000000 .
C1 C 0.30259(10) 0.67782(10) 0.55916(9) 0.01693(19) Uani 1.000000 .
H1a H 0.2634(10) 0.7975(9) 0.5541(10) 0.031(3) Uani 1.000000 .
C2 C 0.47367(9) 0.57868(8) 0.49277(9) 0.01451(18) Uani 1.000000 .
C3 C 0.59431(9) 0.63399(8) 0.41248(9) 0.01426(18) Uani 1.000000 .
C4 C 0.76299(9) 0.53505(8) 0.35526(9) 0.01498(18) Uani 1.000000 .
C5 C 0.81086(10) 0.37856(9) 0.37111(9) 0.01686(18) Uani 1.000000 .
H5 H 0.9416(10) 0.3034(9) 0.3224(10) 0.032(3) Uani 1.000000 .
C6 C 0.44923(11) 0.85282(9) 0.29496(10) 0.01715(19) Uani 1.000000 .
H6a H 0.3514(11) 0.8148(9) 0.3203(10) 0.030(2) Uani 1.000000 .
H6b H 0.5354(11) 0.8075(9) 0.1876(10) 0.032(2) Uani 1.000000 .
C7 C 0.37216(10) 1.02484(8) 0.29413(9) 0.01735(19) Uani 1.000000 .
C8 C 0.28970(13) 1.07492(12) 0.18306(12) 0.0232(2) Uani 1.000000 .
H8a H 0.2379(12) 1.1954(11) 0.1760(11) 0.045(3) Uani 1.000000 .
H8b H 0.1929(12) 1.0394(10) 0.2087(11) 0.042(3) Uani 1.000000 .
H8c H 0.3775(13) 1.0258(11) 0.0822(12) 0.049(3) Uani 1.000000 .
C9 C 0.23897(13) 1.09239(13) 0.43728(12) 0.0265(2) Uani 1.000000 .
H9a H 0.1890(12) 1.2102(11) 0.4403(11) 0.046(3) Uani 1.000000 .
H9b H 0.2875(13) 1.0530(11) 0.5213(12) 0.049(3) Uani 1.000000 .
H9c H 0.1372(13) 1.0604(12) 0.4607(11) 0.049(3) Uani 1.000000 .
C10 C 0.50811(14) 1.07886(12) 0.25638(14) 0.0263(2) Uani 1.000000 .
H10a H 0.5579(12) 1.0591(11) 0.3364(13) 0.047(3) Uani 1.000000 .
H10b H 0.6078(13) 1.0275(12) 0.1607(12) 0.050(3) Uani 1.000000 .
H10c H 0.4597(13) 1.1974(12) 0.2414(12) 0.053(3) Uani 1.000000 .
C11 C 1.03373(9) 0.72505(9) 0.13589(9) 0.01719(19) Uani 1.000000 .
C12 C 1.16566(10) 0.56391(9) 0.14835(9) 0.01791(19) Uani 1.000000 .
C13 C 1.00448(15) 0.74832(14) -0.00280(12) 0.0269(2) Uani 1.000000 .
H13a H 1.1113(13) 0.7518(11) -0.0886(11) 0.047(3) Uani 1.000000 .
H13b H 0.9805(13) 0.6601(12) -0.0254(12) 0.055(3) Uani 1.000000 .
H13c H 0.8969(14) 0.8538(13) 0.0051(12) 0.055(3) Uani 1.000000 .
C14 C 1.06395(14) 0.85123(12) 0.16679(14) 0.0271(2) Uani 1.000000 .
H14a H 0.9638(13) 0.9579(11) 0.1599(11) 0.044(3) Uani 1.000000 .
H14b H 1.0695(13) 0.8441(11) 0.2727(12) 0.044(3) Uani 1.000000 .
H14c H 1.1825(12) 0.8438(11) 0.0919(12) 0.046(3) Uani 1.000000 .
C15 C 1.30122(13) 0.48956(13) 0.00975(12) 0.0268(2) Uani 1.000000 .
H15a H 1.3883(13) 0.3812(13) 0.0274(12) 0.051(3) Uani 1.000000 .
H15b H 1.2488(12) 0.4779(11) -0.0616(12) 0.050(3) Uani 1.000000 .
H15c H 1.3710(12) 0.5538(11) -0.0373(11) 0.046(3) Uani 1.000000 .
C16 C 1.24049(14) 0.55536(13) 0.25800(13) 0.0273(2) Uani 1.000000 .
H16a H 1.3091(13) 0.4397(11) 0.2773(12) 0.053(3) Uani 1.000000 .
H16b H 1.1449(12) 0.6080(11) 0.3550(12) 0.046(3) Uani 1.000000 .
H16c H 1.3238(12) 0.6098(12) 0.2215(11) 0.050(3) Uani 1.000000 .
B1 B 0.90280(11) 0.58396(10) 0.26732(10) 0.0158(2) Uani 1.000000 .

loop_
_atom_site_aniso_label
_atom_site_aniso_U_11
_atom_site_aniso_U_22
_atom_site_aniso_U_33
_atom_site_aniso_U_12
_atom_site_aniso_U_13
_atom_site_aniso_U_23
O1 0.0159(3) 0.0142(3) 0.0225(4) -0.0070(2) -0.0036(2) 0.0010(2)
O2 0.0144(3) 0.0147(3) 0.0264(4) -0.0066(2) -0.0030(2) -0.0001(2)
N1 0.0149(4) 0.0129(3) 0.0206(4) -0.0061(3) -0.0065(3) 0.0019(3)
H1 0.021(6) 0.033(6) 0.056(8) -0.015(5) -0.021(6) 0.020(5)
C1 0.0140(4) 0.0122(4) 0.0203(5) -0.0049(3) -0.0031(3) 0.0016(3)
H1a 0.022(5) 0.013(5) 0.049(7) -0.009(4) -0.004(5) 0.009(5)
C2 0.0126(4) 0.0119(4) 0.0172(5) -0.0048(3) -0.0043(3) 0.0010(3)
C3 0.0133(4) 0.0126(4) 0.0161(5) -0.0061(3) -0.0045(3) 0.0024(3)
C4 0.0136(4) 0.0132(4) 0.0165(5) -0.0061(3) -0.0037(3) 0.0016(3)
C5 0.0131(4) 0.0142(4) 0.0191(5) -0.0050(3) -0.0029(4) 0.0016(3)
H5 0.010(5) 0.027(5) 0.046(7) -0.008(4) 0.004(5) -0.006(5)
C6 0.0179(5) 0.0138(4) 0.0187(5) -0.0056(4) -0.0070(4) 0.0008(4)
H6a 0.029(6) 0.038(6) 0.035(7) -0.024(5) -0.021(5) 0.021(5)
H6b 0.037(6) 0.028(6) 0.017(6) -0.006(5) -0.003(5) -0.007(5)
C7 0.0184(4) 0.0134(4) 0.0196(5) -0.0056(3) -0.0082(4) 0.0016(3)
C8 0.0253(5) 0.0211(5) 0.0226(6) -0.0076(4) -0.0119(4) 0.0033(4)
H8a 0.054(7) 0.023(6) 0.057(8) -0.010(5) -0.029(6) 0.005(5)
H8b 0.054(7) 0.040(7) 0.056(8) -0.039(6) -0.022(6) 0.008(5)
H8c 0.046(7) 0.046(7) 0.042(8) -0.007(6) -0.015(6) -0.009(6)
C9 0.0258(6) 0.0209(6) 0.0236(6) -0.0018(4) -0.0082(5) -0.0031(4)
H9a 0.051(7) 0.029(6) 0.046(8) -0.006(5) -0.016(6) -0.011(5)
H9b 0.051(7) 0.044(7) 0.033(8) 0.001(6) -0.017(6) -0.012(6)
H9c 0.037(7) 0.062(8) 0.046(8) -0.025(6) -0.002(6) -0.010(6)
C10 0.0281(6) 0.0196(5) 0.0378(7) -0.0128(4) -0.0182(5) 0.0086(5)
H10a 0.053(7) 0.049(7) 0.067(9) -0.033(6) -0.043(7) 0.025(6)
H10b 0.043(7) 0.069(8) 0.034(8) -0.034(6) 0.002(6) 0.003(6)
H10c 0.066(8) 0.029(7) 0.078(10) -0.024(6) -0.046(7) 0.026(6)
C11 0.0180(4) 0.0171(4) 0.0181(5) -0.0106(3) -0.0048(3) 0.0023(3)
C12 0.0153(4) 0.0182(4) 0.0205(5) -0.0087(3) -0.0046(3) -0.0002(3)
C13 0.0311(6) 0.0323(6) 0.0215(6) -0.0171(5) -0.0122(5) 0.0081(5)
H13a 0.054(7) 0.052(7) 0.026(7) -0.024(6) -0.005(6) 0.005(5)
H13b 0.077(9) 0.063(8) 0.059(9) -0.048(7) -0.038(7) 0.002(6)
H13c 0.053(8) 0.049(7) 0.054(9) -0.019(6) -0.016(7) 0.010(6)
C14 0.0277(6) 0.0217(5) 0.0337(7) -0.0158(5) -0.0058(5) -0.0011(5)
H14a 0.050(7) 0.020(6) 0.061(9) -0.016(6) -0.018(6) 0.008(5)
H14b 0.065(8) 0.058(8) 0.026(7) -0.040(6) -0.015(6) -0.001(6)
H14c 0.032(6) 0.057(7) 0.055(8) -0.035(6) -0.002(6) 0.005(6)
C15 0.0178(5) 0.0276(6) 0.0293(6) -0.0106(5) 0.0008(4) -0.0059(5)
H15a 0.032(7) 0.052(8) 0.057(9) -0.020(6) 0.002(6) -0.004(6)
H15b 0.039(7) 0.062(8) 0.056(9) -0.025(6) -0.011(6) -0.021(6)
H15c 0.043(7) 0.046(7) 0.053(8) -0.031(6) -0.005(6) -0.005(6)
C16 0.0246(6) 0.0312(6) 0.0302(7) -0.0122(5) -0.0145(5) 0.0032(5)
H16a 0.052(7) 0.029(6) 0.075(10) -0.008(6) -0.035(7) 0.014(6)
H16b 0.036(7) 0.050(7) 0.042(8) -0.009(6) -0.010(6) -0.008(6)
H16c 0.045(7) 0.073(8) 0.055(9) -0.044(7) -0.018(6) -0.001(6)
B1 0.0143(5) 0.0146(5) 0.0175(5) -0.0068(4) -0.0045(4) 0.0016(4)

loop_
_atom_type_symbol
_atom_type_scat_dispersion_real
_atom_type_scat_dispersion_imag
_atom_type_scat_source
_atom_type_scat_dispersion_source
B 0.00141 0.00067 'NoSpherA2: Chem.Sci. 2021, DOI:10.1039/D0SC05526C' 'Henke, Gullikson and Davis, At. Data and Nucl. Data Tables, 1993, 54, 2'
C 0.00347 0.00161 'NoSpherA2: Chem.Sci. 2021, DOI:10.1039/D0SC05526C' 'Henke, Gullikson and Davis, At. Data and Nucl. Data Tables, 1993, 54, 2'
H 0.00000 0.00000 'NoSpherA2: Chem.Sci. 2021, DOI:10.1039/D0SC05526C' 'Henke, Gullikson and Davis, At. Data and Nucl. Data Tables, 1993, 54, 2'
N 0.00653 0.00323 'NoSpherA2: Chem.Sci. 2021, DOI:10.1039/D0SC05526C' 'Henke, Gullikson and Davis, At. Data and Nucl. Data Tables, 1993, 54, 2'
O 0.01158 0.00611 'NoSpherA2: Chem.Sci. 2021, DOI:10.1039/D0SC05526C' 'Henke, Gullikson and Davis, At. Data and Nucl. Data Tables, 1993, 54, 2'

loop_
_exptl_crystal_face_index_h
_exptl_crystal_face_index_k
_exptl_crystal_face_index_l
_exptl_crystal_face_perp_dist
4 -10 0 0.1229
-12 -11 -3 0.0329
12 10 3 0.0411
-4 -4 11 0.0230
-3 11 -1 0.1348
4 4 -11 0.0246
-1 -10 9 0.0774
13 5 1 0.0648
9 8 13 0.0450
10 1 12 0.0755
-6 -11 -10 0.0797

loop_
_geom_angle_atom_site_label_1
_geom_angle_atom_site_label_2
_geom_angle_atom_site_label_3
_geom_angle
_geom_angle_site_symmetry_1
_geom_angle_site_symmetry_3
_geom_angle_publ_flag
B1 O1 C11 107.24(6) . . ?
B1 O2 C12 107.51(6) . . ?
C3 N1 H1 108.9(5) . . ?
C6 N1 H1 107.4(6) . . ?
C6 N1 C3 115.14(7) . . ?
C2 C1 H1a 119.4(4) . . ?
C5 C1 H1a 120.6(4) 2_666 . ?
C5 C1 C2 119.94(8) 2_666 . ?
C2 C2 C1 119.18(9) 2_666 . ?
C3 C2 C1 121.35(7) . . ?
C2 C3 N1 117.92(7) . . ?
C4 C3 N1 121.81(7) . . ?
C4 C3 C2 120.26(7) . . ?
C5 C4 C3 118.62(7) . . ?
B1 C4 C3 124.09(7) . . ?
B1 C4 C5 117.20(7) . . ?
C4 C5 C1 122.33(8) . 2_666 ?
H5 C5 C1 120.1(4) . 2_666 ?
H5 C5 C4 117.5(4) . . ?
H6a C6 N1 109.0(4) . . ?
H6b C6 N1 110.5(5) . . ?
H6b C6 H6a 105.6(7) . . ?
C7 C6 N1 112.69(7) . . ?
C7 C6 H6a 109.9(4) . . ?
C7 C6 H6b 109.0(4) . . ?
C8 C7 C6 107.66(7) . . ?
C9 C7 C6 110.65(8) . . ?
C9 C7 C8 108.78(8) . . ?
C10 C7 C6 110.29(7) . . ?
C10 C7 C8 109.44(8) . . ?
C10 C7 C9 109.99(9) . . ?
H8a C8 C7 110.2(5) . . ?
H8b C8 C7 110.4(6) . . ?
H8b C8 H8a 109.7(7) . . ?
H8c C8 C7 111.1(5) . . ?
H8c C8 H8a 108.6(8) . . ?
H8c C8 H8b 106.7(8) . . ?
H9a C9 C7 111.7(6) . . ?
H9b C9 C7 112.1(5) . . ?
H9b C9 H9a 107.2(8) . . ?
H9c C9 C7 109.9(5) . . ?
H9c C9 H9a 108.7(8) . . ?
H9c C9 H9b 106.9(8) . . ?
H10a C10 C7 112.2(5) . . ?
H10b C10 C7 112.0(6) . . ?
H10b C10 H10a 108.7(8) . . ?
H10c C10 C7 111.4(5) . . ?
H10c C10 H10a 106.1(8) . . ?
H10c C10 H10b 106.2(8) . . ?
C12 C11 O1 102.24(6) . . ?
C13 C11 O1 106.48(7) . . ?
C13 C11 C12 113.26(7) . . ?
C14 C11 O1 108.58(7) . . ?
C14 C11 C12 115.06(7) . . ?
C14 C11 C13 110.45(8) . . ?
C11 C12 O2 102.14(6) . . ?
C15 C12 O2 108.35(7) . . ?
C15 C12 C11 114.60(8) . . ?
C16 C12 O2 106.84(8) . . ?
C16 C12 C11 113.02(7) . . ?
C16 C12 C15 111.11(8) . . ?
H13a C13 C11 110.8(6) . . ?
H13b C13 C11 111.3(6) . . ?
H13b C13 H13a 109.0(8) . . ?
H13c C13 C11 108.2(6) . . ?
H13c C13 H13a 108.8(8) . . ?
H13c C13 H13b 108.6(8) . . ?
H14a C14 C11 109.6(5) . . ?
H14b C14 C11 111.5(5) . . ?
H14b C14 H14a 108.5(8) . . ?
H14c C14 C11 109.4(5) . . ?
H14c C14 H14a 110.2(8) . . ?
H14c C14 H14b 107.7(8) . . ?
H15a C15 C12 110.1(6) . . ?
H15b C15 C12 111.1(5) . . ?
H15b C15 H15a 109.2(8) . . ?
H15c C15 C12 110.0(5) . . ?
H15c C15 H15a 106.5(7) . . ?
H15c C15 H15b 109.9(8) . . ?
H16a C16 C12 109.1(6) . . ?
H16b C16 C12 110.9(6) . . ?
H16b C16 H16a 107.8(8) . . ?
H16c C16 C12 110.6(6) . . ?
H16c C16 H16a 109.5(8) . . ?
H16c C16 H16b 108.9(8) . . ?
O2 B1 O1 112.70(7) . . ?
C4 B1 O1 125.32(7) . . ?
C4 B1 O2 121.98(7) . . ?

loop_
_geom_bond_atom_site_label_1
_geom_bond_atom_site_label_2
_geom_bond_distance
_geom_bond_site_symmetry_2
_geom_bond_publ_flag
O1 C11 1.4565(9) . ?
O1 B1 1.3727(10) . ?
O2 C12 1.4561(9) . ?
O2 B1 1.3690(10) . ?
N1 H1 1.010(9) . ?
N1 C3 1.4173(10) . ?
N1 C6 1.4720(11) . ?
C1 H1a 1.082(8) . ?
C1 C2 1.4214(10) . ?
C1 C5 1.3691(11) 2_666 ?
C2 C2 1.4248(15) 2_666 ?
C2 C3 1.4360(11) . ?
C3 C4 1.3947(10) . ?
C4 C5 1.4234(11) . ?
C4 B1 1.5544(12) . ?
C5 H5 1.082(8) . ?
C6 H6a 1.099(8) . ?
C6 H6b 1.105(9) . ?
C6 C7 1.5368(11) . ?
C7 C8 1.5293(12) . ?
C7 C9 1.5289(13) . ?
C7 C10 1.5326(13) . ?
C8 H8a 1.080(9) . ?
C8 H8b 1.072(9) . ?
C8 H8c 1.066(11) . ?
C9 H9a 1.053(10) . ?
C9 H9b 1.076(11) . ?
C9 H9c 1.096(11) . ?
C10 H10a 1.052(11) . ?
C10 H10b 1.065(11) . ?
C10 H10c 1.073(10) . ?
C11 C12 1.5610(11) . ?
C11 C13 1.5201(13) . ?
C11 C14 1.5168(12) . ?
C12 C15 1.5175(13) . ?
C12 C16 1.5232(13) . ?
C13 H13a 1.083(11) . ?
C13 H13b 1.083(10) . ?
C13 H13c 1.078(11) . ?
C14 H14a 1.081(10) . ?
C14 H14b 1.100(11) . ?
C14 H14c 1.083(9) . ?
C15 H15a 1.070(11) . ?
C15 H15b 1.077(11) . ?
C15 H15c 1.075(10) . ?
C16 H16a 1.076(10) . ?
C16 H16b 1.065(11) . ?
C16 H16c 1.091(10) . ?

loop_
_geom_torsion_atom_site_label_1
_geom_torsion_atom_site_label_2
_geom_torsion_atom_site_label_3
_geom_torsion_atom_site_label_4
_geom_torsion
_geom_torsion_site_symmetry_1
_geom_torsion_site_symmetry_2
_geom_torsion_site_symmetry_3
_geom_torsion_site_symmetry_4
_geom_torsion_publ_flag
O1 C11 C12 O2 27.98(6) . . . . ?
O1 C11 C12 C15 144.89(7) . . . . ?
O1 C11 C12 C16 -86.43(7) . . . . ?
O1 B1 O2 C12 9.36(9) . . . . ?
O1 B1 C4 C3 5.51(11) . . . . ?
O1 B1 C4 C5 -177.96(9) . . . . ?
O2 C12 C11 C13 -86.18(7) . . . . ?
O2 C12 C11 C14 145.45(7) . . . . ?
O2 B1 C4 C3 -173.64(8) . . . . ?
O2 B1 C4 C5 2.88(10) . . . . ?
N1 C3 C2 C1 -2.71(9) . . . . ?
N1 C3 C2 C2 177.74(9) . . . 2_666 ?
N1 C3 C4 C5 -177.42(8) . . . . ?
N1 C3 C4 B1 -0.94(10) . . . . ?
N1 C6 C7 C8 178.57(8) . . . . ?
N1 C6 C7 C9 -62.69(9) . . . . ?
N1 C6 C7 C10 59.23(9) . . . . ?
C1 C2 C2 C1 -180.00(11) . . 2_666 2_666 ?
C1 C2 C2 C3 0.44(9) . . 2_666 2_666 ?
C1 C2 C3 C4 176.22(8) . . . . ?
C1 C5 C4 C3 -0.26(10) 2_666 . . . ?
C1 C5 C4 B1 -176.98(8) 2_666 . . . ?
C2 C2 C3 C4 -3.33(12) 2_666 . . . ?
C2 C3 C4 C5 3.69(9) . . . . ?
C2 C3 C4 B1 -179.84(7) . . . . ?

loop_
_exptl_oxdiff_crystal_face_indexfrac_h
_exptl_oxdiff_crystal_face_indexfrac_k
_exptl_oxdiff_crystal_face_indexfrac_l
_exptl_oxdiff_crystal_face_x
_exptl_oxdiff_crystal_face_y
_exptl_oxdiff_crystal_face_z
3.7103 -10.2492 0.2515 -0.0014 -0.0091 1.0000
-12.2982 -10.6838 -2.6104 -0.3315 -0.9391 0.0905
12.3941 10.4985 2.6201 0.3321 0.9406 -0.0707
-4.2556 -3.6869 10.9471 -0.9800 -0.1823 -0.0802
-3.4722 10.5105 -1.1856 0.0802 0.0166 -0.9966
4.2390 3.7367 -10.9525 0.9803 0.1824 0.0755
-0.9790 -9.6225 9.0851 -0.7965 -0.1493 0.5859
12.8858 5.3627 1.1657 0.4012 0.8413 0.3623
8.8794 7.7861 12.8249 -0.5588 0.8111 -0.1731
10.3691 0.7152 11.7142 -0.5016 0.7301 0.4640
-5.5632 -10.9259 -10.3904 0.4590 -0.6649 0.5893
